data_2239224
loop_
_publ_author_name
'Ishikawa, Yoshinobu'

_publ_section_title
;
 6,8-Dibromo-4-oxo-4<i>H</i>-chromene-3-carbaldehyde
;
_journal_issue 4
_journal_name_full 'Acta Crystallographica Section E'
_journal_page_first o439
_journal_paper_doi 10.1107/S1600536814005327
_journal_volume 70
_journal_year 2014
_chemical_formula_iupac 'C10 H4 Br2 O3'
_chemical_formula_moiety 'C10 H4 Br2 O3'
_chemical_formula_sum 'C10 H4 Br2 O3'
_chemical_formula_weight 331.95
_chemical_name_systematic
;
6,8-Dibromo-4-oxo-4<i>H</i>-chromene-3-carbaldehyde
;
_space_group_IT_number 14
_symmetry_cell_setting monoclinic
_symmetry_space_group_name_Hall '-P 2ybc'
_symmetry_space_group_name_H-M 'P 1 21/c 1'
_atom_sites_solution_hydrogens geom
_atom_sites_solution_primary direct
_atom_sites_solution_secondary difmap
_cell_angle_alpha 90.0000
_cell_angle_beta 95.69(3)
_cell_angle_gamma 90.0000
_cell_formula_units_Z 4
_cell_length_a 11.910(4)
_cell_length_b 3.8500(12)
_cell_length_c 20.817(6)
_cell_measurement_reflns_used 25
_cell_measurement_temperature 100
_cell_measurement_theta_max 17.34
_cell_measurement_theta_min 15.04
_cell_volume 949.8(5)
_computing_cell_refinement '<i>WinAFC</i> (Rigaku, 1999)'
_computing_data_collection '<i>WinAFC</i> (Rigaku, 1999)'
_computing_data_reduction '<i>WinAFC</i> (Rigaku, 1999)'
_computing_molecular_graphics 'CrystalStructure (Rigaku, 2010)'
_computing_publication_material 'CrystalStructure (Rigaku, 2010)'
_computing_structure_refinement 'SHELXL97 (Sheldrick, 2008)'
_computing_structure_solution 'SIR92 (Altomare <i>et al.</i>, 1994)'
_diffrn_ambient_temperature 100
_diffrn_measured_fraction_theta_full 0.999
_diffrn_measured_fraction_theta_max 0.999
_diffrn_measurement_device_type 'Rigaku AFC-7R'
_diffrn_measurement_method \w
_diffrn_radiation_type 'Mo K\a'
_diffrn_radiation_wavelength 0.71069
_diffrn_reflns_av_R_equivalents 0.0097
_diffrn_reflns_limit_h_max 15
_diffrn_reflns_limit_h_min -15
_diffrn_reflns_limit_k_max 4
_diffrn_reflns_limit_k_min -2
_diffrn_reflns_limit_l_max 26
_diffrn_reflns_limit_l_min -14
_diffrn_reflns_number 2871
_diffrn_reflns_theta_full 27.49
_diffrn_reflns_theta_max 27.49
_diffrn_standards_decay_% -0.074
_diffrn_standards_interval_count 150
_diffrn_standards_number 3
_exptl_absorpt_coefficient_mu 8.538
_exptl_absorpt_correction_T_max 0.140
_exptl_absorpt_correction_T_min 0.086
_exptl_absorpt_correction_type psi-scan
_exptl_absorpt_process_details '(North <i>et al.</i>, 1968)'
_exptl_crystal_colour colorless
_exptl_crystal_density_diffrn 2.321
_exptl_crystal_density_method 'not measured'
_exptl_crystal_description block
_exptl_crystal_F_000 632.00
_exptl_crystal_size_max 0.420
_exptl_crystal_size_mid 0.250
_exptl_crystal_size_min 0.230
_refine_diff_density_max 0.370
_refine_diff_density_min -0.460
_refine_ls_extinction_method none
_refine_ls_goodness_of_fit_ref 1.056
_refine_ls_hydrogen_treatment constr
_refine_ls_number_parameters 136
_refine_ls_number_reflns 2163
_refine_ls_number_restraints 0
_refine_ls_R_factor_gt 0.0191
_refine_ls_shift/su_max 0.002
_refine_ls_structure_factor_coef Fsqd
_refine_ls_weighting_details 'w = 1/[\s^2^(Fo^2^)+(0.0209P)^2^+0.9331P] where P=(Fo^2^+2Fc^2^)/3'
_refine_ls_weighting_scheme calc
_refine_ls_wR_factor_ref 0.0446
_reflns_number_gt 1937
_reflns_number_total 2163
_reflns_threshold_expression F^2^>2\s(F^2^)
_cod_data_source_file rn2123sup1.cif
_cod_data_source_block I
_cod_original_sg_symbol_H-M 'P 21/c'
_cod_database_code 2239224
_cod_database_fobs_code 2239224

loop_
_symmetry_equiv_pos_site_id
_symmetry_equiv_pos_as_xyz
1 +X,+Y,+Z
2 -X,1/2+Y,1/2-Z
3 -X,-Y,-Z
4 +X,1/2-Y,1/2+Z

loop_
_atom_site_type_symbol
_atom_site_label
_atom_site_fract_x
_atom_site_fract_y
_atom_site_fract_z
_atom_site_U_iso_or_equiv
_atom_site_adp_type
_atom_site_calc_flag
_atom_site_refinement_flags
_atom_site_occupancy
_atom_site_symmetry_multiplicity
Br Br1 0.573035(18) 0.93086(6) 0.699129(10) 0.01429(7) Uani d . 1.0 4
Br Br2 0.985432(18) 0.27016(6) 0.660364(10) 0.01402(6) Uani d . 1.0 4
O O1 0.88801(13) 0.2982(5) 0.52224(7) 0.0135(4) Uani d . 1.0 4
O O2 0.59071(14) 0.7059(5) 0.43970(8) 0.0183(4) Uani d . 1.0 4
O O3 0.78264(15) 0.1122(6) 0.32871(8) 0.0230(4) Uani d . 1.0 4
C C1 0.85463(19) 0.2641(7) 0.45870(10) 0.0137(5) Uani d . 1.0 4
C C2 0.75650(19) 0.3792(7) 0.42904(10) 0.0138(5) Uani d . 1.0 4
C C3 0.67683(19) 0.5722(7) 0.46469(10) 0.0132(5) Uani d . 1.0 4
C C4 0.63812(18) 0.7387(6) 0.57688(10) 0.0125(5) Uani d . 1.0 4
C C5 0.67063(18) 0.7382(7) 0.64209(10) 0.0122(5) Uani d . 1.0 4
C C6 0.77314(18) 0.5989(7) 0.66820(10) 0.0129(5) Uani d . 1.0 4
C C7 0.84520(18) 0.4570(7) 0.62724(10) 0.0123(5) Uani d . 1.0 4
C C8 0.71085(18) 0.5882(7) 0.53541(10) 0.0119(5) Uani d . 1.0 4
C C9 0.81363(18) 0.4500(6) 0.56088(10) 0.0111(5) Uani d . 1.0 4
C C10 0.7291(2) 0.3114(7) 0.35894(11) 0.0173(5) Uani d . 1.0 4
H H1 0.9046 0.1492 0.4329 0.0165 Uiso calc R 1.0 4
H H4 0.5682 0.8381 0.5602 0.0149 Uiso calc R 1.0 4
H H6 0.7932 0.6016 0.7135 0.0155 Uiso calc R 1.0 4
H H10 0.6668 0.4296 0.3368 0.0208 Uiso calc R 1.0 4

loop_
_atom_site_aniso_label
_atom_site_aniso_U_11
_atom_site_aniso_U_22
_atom_site_aniso_U_33
_atom_site_aniso_U_12
_atom_site_aniso_U_13
_atom_site_aniso_U_23
Br1 0.01503(11) 0.01571(12) 0.01299(11) 0.00054(9) 0.00562(8) -0.00072(9)
Br2 0.01206(11) 0.01685(12) 0.01260(11) 0.00133(9) -0.00153(8) 0.00018(9)
O1 0.0109(8) 0.0193(9) 0.0102(7) 0.0017(7) 0.0008(6) -0.0015(7)
O2 0.0151(8) 0.0233(10) 0.0159(8) 0.0032(8) -0.0015(7) 0.0023(8)
O3 0.0206(9) 0.0327(11) 0.0157(8) 0.0031(9) 0.0015(7) -0.0066(8)
C1 0.0151(11) 0.0162(12) 0.0099(10) -0.0017(10) 0.0013(8) -0.0029(9)
C2 0.0142(11) 0.0145(12) 0.0128(11) -0.0025(10) 0.0013(9) -0.0005(9)
C3 0.0142(11) 0.0137(12) 0.0117(10) -0.0038(10) 0.0013(8) 0.0008(9)
C4 0.0107(10) 0.0117(12) 0.0148(11) -0.0015(9) 0.0003(8) 0.0009(9)
C5 0.0121(11) 0.0114(12) 0.0141(10) -0.0025(10) 0.0072(8) -0.0014(9)
C6 0.0150(11) 0.0135(12) 0.0103(10) -0.0022(10) 0.0013(8) 0.0006(9)
C7 0.0109(10) 0.0123(12) 0.0136(11) -0.0007(9) -0.0004(8) 0.0012(9)
C8 0.0114(10) 0.0125(12) 0.0119(10) -0.0029(10) 0.0017(8) 0.0012(9)
C9 0.0108(10) 0.0110(11) 0.0122(10) -0.0008(9) 0.0041(8) 0.0002(9)
C10 0.0157(11) 0.0241(14) 0.0117(11) -0.0008(11) -0.0006(9) -0.0006(10)

loop_
_atom_type_symbol
_atom_type_description
_atom_type_scat_dispersion_real
_atom_type_scat_dispersion_imag
_atom_type_scat_source
C C 0.0033 0.0016
;
International Tables for Crystallography
(1992, Vol. C, Tables 4.2.6.8 and 6.1.1.4)
;
H H 0.0000 0.0000
;
International Tables for Crystallography
(1992, Vol. C, Table 6.1.1.4)
;
O O 0.0106 0.0060
;
International Tables for Crystallography
(1992, Vol. C, Tables 4.2.6.8 and 6.1.1.4)
;
Br Br -0.2901 2.4595
;
International Tables for Crystallography
(1992, Vol. C, Tables 4.2.6.8 and 6.1.1.4)
;

loop_
_geom_angle_atom_site_label_1
_geom_angle_atom_site_label_2
_geom_angle_atom_site_label_3
_geom_angle
_geom_angle_publ_flag
C1 O1 C9 117.88(17) no
O1 C1 C2 125.3(3) no
C1 C2 C3 120.9(2) no
C1 C2 C10 119.3(3) no
C3 C2 C10 119.8(2) no
O2 C3 C2 124.0(2) no
O2 C3 C8 122.7(3) no
C2 C3 C8 113.31(19) no
C5 C4 C8 118.4(2) no
Br1 C5 C4 119.25(17) no
Br1 C5 C6 118.34(16) no
C4 C5 C6 122.4(2) no
C5 C6 C7 119.05(19) no
Br2 C7 C6 120.49(16) no
Br2 C7 C9 119.78(17) no
C6 C7 C9 119.7(2) no
C3 C8 C4 119.99(19) no
C3 C8 C9 120.3(2) no
C4 C8 C9 119.73(19) no
O1 C9 C7 117.29(19) no
O1 C9 C8 122.01(19) no
C7 C9 C8 120.7(2) no
O3 C10 C2 123.0(3) no
O1 C1 H1 117.367 no
C2 C1 H1 117.366 no
C5 C4 H4 120.820 no
C8 C4 H4 120.803 no
C5 C6 H6 120.481 no
C7 C6 H6 120.472 no
O3 C10 H10 118.496 no
C2 C10 H10 118.482 no

loop_
_geom_bond_atom_site_label_1
_geom_bond_atom_site_label_2
_geom_bond_distance
_geom_bond_publ_flag
Br1 C5 1.893(3) no
Br2 C7 1.885(3) no
O1 C1 1.349(3) no
O1 C9 1.384(3) no
O2 C3 1.217(3) no
O3 C10 1.213(4) no
C1 C2 1.342(3) no
C2 C3 1.464(4) no
C2 C10 1.486(3) no
C3 C8 1.489(3) no
C4 C5 1.374(3) no
C4 C8 1.407(4) no
C5 C6 1.394(3) no
C6 C7 1.381(4) no
C7 C9 1.395(3) no
C8 C9 1.391(3) no
C1 H1 0.950 no
C4 H4 0.950 no
C6 H6 0.950 no
C10 H10 0.950 no

loop_
_geom_contact_atom_site_label_1
_geom_contact_atom_site_label_2
_geom_contact_distance
_geom_contact_site_symmetry_2
_geom_contact_publ_flag
Br2 O1 2.9940(17) . no
O1 C3 2.877(3) . no
O2 C1 3.561(3) . no
O2 C4 2.858(3) . no
O2 C10 2.898(4) . no
O3 C1 2.818(3) . no
C1 C7 3.599(4) . no
C1 C8 2.753(4) . no
C2 C9 2.775(3) . no
C4 C7 2.801(3) . no
C5 C9 2.750(4) . no
C6 C8 2.790(3) . no
Br1 Br1 3.4567(8) 2_646 no
Br1 Br1 3.4567(8) 2_656 no
Br1 C5 3.563(3) 1_565 no
Br2 O3 3.118(2) 3_756 no
Br2 C7 3.583(3) 1_545 no
O1 O1 3.298(3) 3_766 no
O1 C1 3.486(3) 3_766 no
O1 C8 3.481(3) 1_545 no
O1 C9 3.498(3) 1_545 no
O2 C2 3.280(3) 1_565 no
O2 C3 3.513(4) 1_565 no
O2 C4 3.208(3) 3_666 no
O2 C4 3.455(3) 3_676 no
O2 C10 3.395(4) 1_565 no
O3 Br2 3.118(2) 3_756 no
O3 C2 3.543(4) 1_545 no
O3 C6 3.430(3) 4_554 no
O3 C10 3.223(4) 1_545 no
C1 O1 3.486(3) 3_766 no
C1 C3 3.413(4) 1_545 no
C1 C8 3.577(4) 1_545 no
C2 O2 3.280(3) 1_545 no
C2 O3 3.543(4) 1_565 no
C2 C3 3.353(4) 1_545 no
C3 O2 3.513(4) 1_545 no
C3 C1 3.413(4) 1_565 no
C3 C2 3.353(4) 1_565 no
C4 O2 3.208(3) 3_666 no
C4 O2 3.455(3) 3_676 no
C4 C8 3.513(4) 1_565 no
C4 C9 3.481(4) 1_565 no
C5 Br1 3.563(3) 1_545 no
C5 C6 3.555(4) 1_565 no
C5 C7 3.493(4) 1_565 no
C6 O3 3.430(3) 4_555 no
C6 C5 3.555(4) 1_545 no
C6 C7 3.539(4) 1_565 no
C7 Br2 3.583(3) 1_565 no
C7 C5 3.493(4) 1_545 no
C7 C6 3.539(4) 1_545 no
C8 O1 3.481(3) 1_565 no
C8 C1 3.577(4) 1_565 no
C8 C4 3.513(4) 1_545 no
C8 C9 3.558(4) 1_565 no
C9 O1 3.498(3) 1_565 no
C9 C4 3.481(4) 1_545 no
C9 C8 3.558(4) 1_545 no
C10 O2 3.395(4) 1_545 no
C10 O3 3.223(4) 1_565 no
Br1 H4 2.9089 . no
Br1 H6 2.9009 . no
Br2 H6 2.9323 . no
O2 H4 2.5993 . no
O2 H10 2.6314 . no
O3 H1 2.4918 . no
C1 H10 3.2748 . no
C3 H1 3.2875 . no
C3 H4 2.6802 . no
C3 H10 2.7091 . no
C4 H6 3.2769 . no
C6 H4 3.2818 . no
C9 H1 3.1918 . no
C9 H4 3.2814 . no
C9 H6 3.2634 . no
C10 H1 2.5478 . no
H1 H10 3.4736 . no
Br1 H10 3.1969 3_666 no
Br1 H10 3.0191 4_565 no
Br2 H1 2.9314 3_756 no
Br2 H1 3.3140 3_766 no
Br2 H6 3.5908 2_746 no
O1 H1 3.0794 3_756 no
O1 H1 3.3226 3_766 no
O2 H4 2.8234 3_666 no
O2 H4 2.5820 3_676 no
O3 H6 2.5500 4_554 no
O3 H10 2.9808 1_545 no
C1 H1 3.5101 1_565 no
C2 H1 3.4467 1_565 no
C3 H4 3.3142 3_666 no
C4 H4 3.5744 1_545 no
C8 H4 3.4152 1_545 no
C10 H6 3.5682 4_554 no
C10 H10 3.4959 1_545 no
H1 Br2 2.9314 3_756 no
H1 Br2 3.3140 3_766 no
H1 O1 3.0794 3_756 no
H1 O1 3.3226 3_766 no
H1 C1 3.5101 1_545 no
H1 C2 3.4467 1_545 no
H4 O2 2.8234 3_666 no
H4 O2 2.5820 3_676 no
H4 C3 3.3142 3_666 no
H4 C4 3.5744 1_565 no
H4 C8 3.4152 1_565 no
H4 H4 3.1095 3_676 no
H6 Br2 3.5908 2_756 no
H6 O3 2.5500 4_555 no
H6 C10 3.5682 4_555 no
H6 H10 3.5884 4_565 no
H10 Br1 3.1969 3_666 no
H10 Br1 3.0191 4_564 no
H10 O3 2.9808 1_565 no
H10 C10 3.4959 1_565 no
H10 H6 3.5884 4_564 no

loop_
_geom_torsion_atom_site_label_1
_geom_torsion_atom_site_label_2
_geom_torsion_atom_site_label_3
_geom_torsion_atom_site_label_4
_geom_torsion
_geom_torsion_publ_flag
C1 O1 C9 C7 174.68(18) no
C1 O1 C9 C8 -4.8(3) no
C9 O1 C1 C2 3.1(4) no
C9 O1 C1 H1 -176.9 no
O1 C1 C2 C3 2.7(4) no
O1 C1 C2 C10 -177.74(19) no
H1 C1 C2 C3 -177.3 no
H1 C1 C2 C10 2.3 no
C1 C2 C3 O2 174.2(3) no
C1 C2 C3 C8 -6.2(4) no
C1 C2 C10 O3 11.5(4) no
C1 C2 C10 H10 -168.5 no
C3 C2 C10 O3 -168.9(3) no
C3 C2 C10 H10 11.1 no
C10 C2 C3 O2 -5.4(4) no
C10 C2 C3 C8 174.23(19) no
O2 C3 C8 C4 5.1(4) no
O2 C3 C8 C9 -175.9(2) no
C2 C3 C8 C4 -174.51(19) no
C2 C3 C8 C9 4.5(3) no
C5 C4 C8 C3 177.82(19) no
C5 C4 C8 C9 -1.2(4) no
C8 C4 C5 Br1 -178.77(18) no
C8 C4 C5 C6 0.9(4) no
H4 C4 C5 Br1 1.2 no
H4 C4 C5 C6 -179.1 no
H4 C4 C8 C3 -2.2 no
H4 C4 C8 C9 178.8 no
Br1 C5 C6 C7 179.91(14) no
Br1 C5 C6 H6 -0.1 no
C4 C5 C6 C7 0.3(4) no
C4 C5 C6 H6 -179.8 no
C5 C6 C7 Br2 179.31(18) no
C5 C6 C7 C9 -1.1(4) no
H6 C6 C7 Br2 -0.7 no
H6 C6 C7 C9 178.9 no
Br2 C7 C9 O1 0.9(3) no
Br2 C7 C9 C8 -179.62(14) no
C6 C7 C9 O1 -178.7(2) no
C6 C7 C9 C8 0.8(4) no
C3 C8 C9 O1 0.8(4) no
C3 C8 C9 C7 -178.61(19) no
C4 C8 C9 O1 179.8(2) no
C4 C8 C9 C7 0.4(4) no
